data_2000415
loop_
_publ_author_name
'Verdonk, M. L.'
'Kanters, J. A.'
'Kroon, J.'

_publ_contact_author
;
Marcel L. Verdonk
Bijvoet Center for Biomolecular Research
Department of Crystal and Structural Chemistry
Utrecht University
Padualaan 8
3584 CH Utrecht
;
_publ_section_title
;
 Structure of eltoprazine
;
_journal_issue 12
_journal_name_full 'Acta Crystallographica Section C'
_journal_page_first 2271
_journal_page_last 2273
_journal_paper_doi 10.1107/S0108270192008904
_journal_volume 48
_journal_year 1992
_chemical_formula_moiety 'C12 H17 N2 O2 1+,(Cl 1-)1'
_chemical_formula_sum 'C12 H17 Cl N2 O2'
_chemical_formula_weight 256.73
_chemical_name_systematic
;
1-(2,3-dihydro-1,4-benzodioxin-5-yl)piperazine hydrochloride
;
_space_group_IT_number 19
_symmetry_cell_setting orthorhombic
_symmetry_space_group_name_Hall 'P 2ac 2ab'
_symmetry_space_group_name_H-M 'P 21 21 21'
_audit_creation_method 'PLATON TABLE ACC option'
_cell_angle_alpha 90
_cell_angle_beta 90
_cell_angle_gamma 90
_cell_formula_units_Z 4
_cell_length_a 7.3150(10)
_cell_length_b 7.941(2)
_cell_length_c 21.393(4)
_cell_measurement_reflns_used 25
_cell_measurement_temperature 295
_cell_measurement_theta_max 18.01
_cell_measurement_theta_min 15.67
_cell_volume 1242.7(4)
_computing_cell_refinement 'SET4 (de Boer, 1984)'
_computing_data_reduction 'HELENA (Spek, 1990a)'
_computing_molecular_graphics 'EUCLID (Spek, 1982)'
_computing_publication_material 'PLATON92 (Spek, 1990b)'
_computing_structure_refinement 'SHELX76 (Sheldrick, 1976)'
_computing_structure_solution 'SHELXS86 (Sheldrick, 1985)'
_diffrn_ambient_temperature 295
_diffrn_measurement_device 'Enraf Nonius CAD4'
_diffrn_measurement_method 'Background-peak-background from \w/2\q scan'
_diffrn_radiation_source 'X-ray tube'
_diffrn_radiation_type 'Mo K\a'
_diffrn_radiation_wavelength 0.71073
_diffrn_reflns_av_R_equivalents 0.120
_diffrn_reflns_av_sigmaI/netI 0.0482
_diffrn_reflns_limit_h_max 9
_diffrn_reflns_limit_h_min -9
_diffrn_reflns_limit_k_max 11
_diffrn_reflns_limit_k_min 0
_diffrn_reflns_limit_l_max 27
_diffrn_reflns_limit_l_min 0
_diffrn_reflns_number 2998
_diffrn_reflns_theta_max 27.50
_diffrn_reflns_theta_min 0.10
_diffrn_standards_decay_% 1.2
_diffrn_standards_interval_time 60
_diffrn_standards_number 3
_exptl_absorpt_correction_type none
_exptl_crystal_colour colourless
_exptl_crystal_density_diffrn 1.372
_exptl_crystal_description plate
_exptl_crystal_F_000 544
_exptl_crystal_size_max 0.33
_exptl_crystal_size_mid 0.25
_exptl_crystal_size_min 0.05
_refine_diff_density_max 0.48
_refine_diff_density_min -0.48
_refine_ls_goodness_of_fit_obs 1.41
_refine_ls_hydrogen_treatment
;
No hydrogen parameters were refined except for an overall
displacement parameter
;
_refine_ls_matrix_type full
_refine_ls_number_constraints 51
_refine_ls_number_parameters 171
_refine_ls_number_reflns 850
_refine_ls_number_restraints 0
_refine_ls_R_factor_obs 0.069
_refine_ls_shift/esd_max 0.091
_refine_ls_shift/esd_mean 0.025
_refine_ls_structure_factor_coef F
_refine_ls_weighting_details 'w = 1/[\s^2^(F)+0.0004F^2^]'
_refine_ls_weighting_scheme calc
_refine_ls_wR_factor_obs 0.063
_reflns_number_observed 850
_reflns_number_total 2639
_reflns_observed_criterion I>2.5\s(I)
_cod_data_source_file ab1011.cif
_cod_data_source_block eltoprazine
_cod_depositor_comments
;
 Removing duplicate rows from the ATOM_TYPE loop.

 Antanas Vaitkus,
 2018-08-07

 Adding the _atom_site_type_symbol data item.

 Antanas Vaitkus,
 2018-08-07

The following automatic conversions were performed:

'_refine_ls_weighting_scheme' value '1/[\s^2^(F)+0.0004F^2^]' was
changed to 'calc'. New tag '_refine_ls_weighting_details' was
created. The value of the new tag was set to 'w =
1/[\s^2^(F)+0.0004F^2^]'.

Automatic conversion script
Id: cif_fix_values 3143 2015-03-26 13:38:13Z robertas 
;
_cod_original_formula_sum 'C12 H17 N2 O2 Cl1'
_cod_database_code 2000415

loop_
_symmetry_equiv_pos_as_xyz
+x,+y,+z
1/2+x,1/2-y,-z
-x,1/2+y,1/2-z
1/2-x,-y,1/2+z

loop_
_atom_site_aniso_label
_atom_site_aniso_U_11
_atom_site_aniso_U_22
_atom_site_aniso_U_33
_atom_site_aniso_U_12
_atom_site_aniso_U_13
_atom_site_aniso_U_23
O1 0.037(5) 0.047(4) 0.058(5) -0.001(4) -0.009(4) -0.018(4)
O2 0.036(5) 0.021(3) 0.048(4) 0.001(4) -0.005(4) -0.001(3)
N1 0.042(5) 0.016(4) 0.030(5) 0.005(4) 0.000(4) -0.008(4)
N2 0.045(6) 0.040(5) 0.034(5) -0.002(5) -0.019(5) 0.000(4)
C1 0.026(6) 0.041(7) 0.013(5) 0.001(6) -0.002(5) 0.001(5)
C2 0.033(7) 0.043(7) 0.046(7) 0.000(6) 0.004(6) -0.014(6)
C3 0.034(7) 0.036(6) 0.040(6) 0.007(6) 0.014(6) 0.001(5)
C4 0.026(6) 0.027(6) 0.034(6) 0.008(5) 0.013(5) 0.008(5)
C5 0.028(6) 0.028(6) 0.032(6) -0.009(5) 0.006(5) 0.004(5)
C6 0.045(7) 0.022(5) 0.052(7) -0.006(7) 0.000(6) 0.000(6)
C7 0.033(7) 0.039(6) 0.038(6) 0.001(7) 0.009(6) 0.011(6)
C8 0.026(7) 0.039(7) 0.043(7) 0.003(6) -0.008(6) 0.008(5)
C9 0.045(7) 0.045(6) 0.033(6) -0.001(7) -0.004(6) 0.009(6)
C10 0.053(8) 0.034(6) 0.040(6) -0.011(6) -0.003(6) -0.004(5)
C11 0.024(5) 0.034(5) 0.044(6) 0.007(6) 0.003(6) -0.010(6)
C12 0.019(6) 0.046(6) 0.039(6) -0.002(6) 0.013(5) -0.016(6)
Cl1 0.052(2) 0.0370(10) 0.059(2) -0.009(2) -0.014(2) -0.002(2)

loop_
_atom_site_label
_atom_site_type_symbol
_atom_site_fract_x
_atom_site_fract_y
_atom_site_fract_z
_atom_site_U_iso_or_equiv
_atom_site_thermal_displace_type
O1 O 0.1400(10) 0.4225(8) 0.0017(3) 0.047(3) Uani
O2 O 0.4210(10) 0.4142(7) 0.0945(3) 0.035(2) Uani
N1 N 0.4980(10) 0.6923(9) 0.1637(3) 0.029(3) Uani
N2 N 0.8300(10) 0.7830(10) 0.2272(4) 0.040(3) Uani
C1 C 0.1760(10) 0.5580(10) 0.0392(4) 0.027(3) Uani
C2 C 0.2750(10) 0.2890(10) 0.0058(5) 0.041(4) Uani
C3 C 0.329(2) 0.2640(10) 0.0716(4) 0.037(4) Uani
C4 C 0.3120(10) 0.5560(10) 0.0840(4) 0.029(3) Uani
C5 C 0.3470(10) 0.7000(10) 0.1203(4) 0.029(3) Uani
C6 C 0.2360(10) 0.8370(10) 0.1130(5) 0.040(4) Uani
C7 C 0.0950(10) 0.8340(10) 0.0701(4) 0.037(4) Uani
C8 C 0.0650(10) 0.7010(10) 0.0331(5) 0.036(4) Uani
C9 C 0.502(2) 0.8310(10) 0.2085(4) 0.041(4) Uani
C10 C 0.6470(10) 0.8050(10) 0.2568(4) 0.042(4) Uani
C11 C 0.8240(10) 0.6420(10) 0.1808(5) 0.034(3) Uani
C12 C 0.6780(10) 0.6770(10) 0.1325(4) 0.035(3) Uani
Cl1 Cl 0.8903(4) 0.1561(3) 0.17850(10) 0.0490(10) Uani
H1 H 0.867 0.898 0.2035 0.056(7) Uiso
H2 H 0.930 0.755 0.2628 0.056(7) Uiso
H3 H 0.217 0.174 -0.0123 0.056(7) Uiso
H4 H 0.394 0.324 -0.0214 0.056(7) Uiso
H5 H 0.421 0.158 0.0747 0.056(7) Uiso
H6 H 0.209 0.240 0.0995 0.056(7) Uiso
H7 H 0.258 0.948 0.1411 0.056(7) Uiso
H8 H 0.007 0.942 0.0662 0.056(7) Uiso
H9 H -0.044 0.703 -0.0010 0.056(7) Uiso
H10 H 0.530 0.947 0.1838 0.056(7) Uiso
H11 H 0.371 0.840 0.2313 0.056(7) Uiso
H12 H 0.615 0.694 0.2836 0.056(7) Uiso
H13 H 0.651 0.913 0.2874 0.056(7) Uiso
H14 H 0.955 0.630 0.1579 0.056(7) Uiso
H15 H 0.792 0.525 0.2048 0.056(7) Uiso
H16 H 0.673 0.575 0.0991 0.056(7) Uiso
H17 H 0.709 0.793 0.1086 0.056(7) Uiso

loop_
_atom_type_symbol
_atom_type_scat_dispersion_real
_atom_type_scat_dispersion_imag
_atom_type_scat_source
C 0.002 0.002 International_Tables_Vol_IV_Table_2.3.1
H 0 0 International_Tables_Vol_IV_Table_2.3.1
O 0.008 0.006 International_Tables_Vol_IV_Table_2.3.1
N 0.004 0.003 International_Tables_Vol_IV_Table_2.3.1
Cl 0.132 0.159 International_Tables_Vol_IV_Table_2.3.1

loop_
_geom_angle_atom_site_label_1
_geom_angle_atom_site_label_2
_geom_angle_atom_site_label_3
_geom_angle_site_symmetry_1
_geom_angle_site_symmetry_2
_geom_angle_site_symmetry_3
_geom_angle
_geom_angle_publ_flag
C1 O1 C2 . . . 114.1(7) yes
C3 O2 C4 . . . 110.0(7) yes
C5 N1 C9 . . . 113.9(8) yes
C5 N1 C12 . . . 113.2(6) yes
C9 N1 C12 . . . 109.9(8) yes
C10 N2 C11 . . . 110.1(6) yes
O1 C1 C4 . . . 122.4(7) yes
O1 C1 C8 . . . 118.1(7) yes
C4 C1 C8 . . . 119.4(8) yes
O1 C2 C3 . . . 109.8(8) yes
O2 C3 C2 . . . 109.6(7) yes
O2 C4 C1 . . . 122.1(7) yes
O2 C4 C5 . . . 117.6(7) yes
C1 C4 C5 . . . 120.3(7) yes
N1 C5 C4 . . . 117.4(7) yes
N1 C5 C6 . . . 124.2(8) yes
C4 C5 C6 . . . 118.4(7) yes
C5 C6 C7 . . . 120.4(8) yes
C6 C7 C8 . . . 122.0(7) yes
C1 C8 C7 . . . 119.3(8) yes
N1 C9 C10 . . . 111.3(8) yes
N2 C10 C9 . . . 111.1(8) yes
N2 C11 C12 . . . 109.7(6) yes
N1 C12 C11 . . . 109.6(7) yes
C10 N2 H1 . . . 109.0 no
C10 N2 H2 . . . 109.5 no
C11 N2 H1 . . . 109.2 no
C11 N2 H2 . . . 109.5 no
H1 N2 H2 . . . 109.6 no
O1 C2 H3 . . . 109.2 no
O1 C2 H4 . . . 109.1 no
C3 C2 H3 . . . 109.5 no
C3 C2 H4 . . . 109 no
H3 C2 H4 . . . 110 no
O2 C3 H5 . . . 109 no
O2 C3 H6 . . . 109.6 no
C2 C3 H5 . . . 109.3 no
C2 C3 H6 . . . 110 no
H5 C3 H6 . . . 110 no
C5 C6 H7 . . . 119.9 no
C7 C6 H7 . . . 119.7 no
C6 C7 H8 . . . 119.0 no
C8 C7 H8 . . . 119.0 no
C1 C8 H9 . . . 120.1 no
C7 C8 H9 . . . 120.6 no
N1 C9 H10 . . . 109.0 no
N1 C9 H11 . . . 109 no
C10 C9 H10 . . . 109 no
C10 C9 H11 . . . 109.1 no
H10 C9 H11 . . . 109 no
N2 C10 H12 . . . 109.0 no
N2 C10 H13 . . . 109.0 no
C9 C10 H12 . . . 109.1 no
C9 C10 H13 . . . 109.2 no
H12 C10 H13 . . . 109 no
N2 C11 H14 . . . 109.9 no
N2 C11 H15 . . . 109 no
C12 C11 H14 . . . 109 no
C12 C11 H15 . . . 109.1 no
H14 C11 H15 . . . 109.3 no
N1 C12 H16 . . . 109.2 no
N1 C12 H17 . . . 109.3 no
C11 C12 H16 . . . 109.8 no
C11 C12 H17 . . . 109.4 no
H16 C12 H17 . . . 110 no

loop_
_geom_bond_atom_site_label_1
_geom_bond_atom_site_label_2
_geom_bond_site_symmetry_1
_geom_bond_site_symmetry_2
_geom_bond_distance
_geom_bond_publ_flag
O1 C1 . . 1.370(10) yes
O1 C2 . . 1.450(10) yes
O2 C3 . . 1.450(10) yes
O2 C4 . . 1.400(10) yes
N1 C5 . . 1.440(10) yes
N1 C9 . . 1.460(10) yes
N1 C12 . . 1.480(10) yes
N2 C10 . . 1.490(10) yes
N2 C11 . . 1.500(10) yes
C1 C4 . . 1.380(10) yes
C1 C8 . . 1.400(10) yes
C2 C3 . . 1.480(10) yes
C4 C5 . . 1.410(10) yes
C5 C6 . . 1.370(10) yes
C6 C7 . . 1.380(10) yes
C7 C8 . . 1.340(10) yes
C9 C10 . . 1.500(10) yes
C11 C12 . . 1.510(10) yes
N2 H1 . . 1.08 no
N2 H2 . . 1.08 no
C2 H3 . . 1.08 no
C2 H4 . . 1.08 no
C3 H5 . . 1.08 no
C3 H6 . . 1.08 no
C6 H7 . . 1.08 no
C7 H8 . . 1.08 no
C8 H9 . . 1.08 no
C9 H10 . . 1.08 no
C9 H11 . . 1.08 no
C10 H12 . . 1.08 no
C10 H13 . . 1.08 no
C11 H14 . . 1.08 no
C11 H15 . . 1.09 no
C12 H16 . . 1.08 no
C12 H17 . . 1.08 no
